data_2236362
loop_
_publ_author_name
'Frey, Wolfgang'
'Ibrahim, Mohammad M.'
'Ali, Basem F.'
'J\"ager, Volker'

_publ_section_title
;
 3-Methylamino-3-phenylpropan-1-ol
;
_journal_coeditor_code IM2389
_journal_issue 10
_journal_name_full 'Acta Crystallographica Section E'
_journal_page_first o2857
_journal_paper_doi 10.1107/S160053681203694X
_journal_volume 68
_journal_year 2012
_chemical_formula_iupac 'C10 H15 N O'
_chemical_formula_moiety 'C10 H15 N O'
_chemical_formula_sum 'C10 H15 N O'
_chemical_formula_weight 165.23
_chemical_name_systematic
;
3-Methylamino-3-phenylpropan-1-ol
;
_space_group_IT_number 14
_symmetry_cell_setting monoclinic
_symmetry_space_group_name_Hall '-P 2yn'
_symmetry_space_group_name_H-M 'P 1 21/n 1'
_atom_sites_solution_hydrogens geom
_atom_sites_solution_primary direct
_atom_sites_solution_secondary difmap
_audit_creation_method SHELXL-97
_cell_angle_alpha 90.00
_cell_angle_beta 111.119(7)
_cell_angle_gamma 90.00
_cell_formula_units_Z 4
_cell_length_a 5.9816(8)
_cell_length_b 23.8962(19)
_cell_length_c 7.4653(8)
_cell_measurement_reflns_used 30
_cell_measurement_temperature 293(2)
_cell_measurement_theta_max 22.5
_cell_measurement_theta_min 21.0
_cell_volume 995.40(19)
_computing_cell_refinement 'XSCANS (Bruker, 1996)'
_computing_data_collection 'XSCANS (Bruker, 1996)'
_computing_data_reduction 'XSCANS (Bruker, 1996)'
_computing_molecular_graphics 'XP in SHELXTL-Plus (Sheldrick, 2008)'
_computing_publication_material 'XP in SHELXTL-Plus (Sheldrick, 2008)'
_computing_structure_refinement 'SHELXL97 (Sheldrick, 2008)'
_computing_structure_solution 'SHELXS97 (Sheldrick, 2008)'
_diffrn_ambient_temperature 293(2)
_diffrn_measured_fraction_theta_full 0.955
_diffrn_measured_fraction_theta_max 0.955
_diffrn_measurement_device_type 'Siemens P4'
_diffrn_measurement_method \w
_diffrn_radiation_monochromator graphite
_diffrn_radiation_source 'fine-focus sealed tube'
_diffrn_radiation_type CuK\a
_diffrn_radiation_wavelength 1.54178
_diffrn_reflns_av_R_equivalents 0.0873
_diffrn_reflns_av_sigmaI/netI 0.0905
_diffrn_reflns_limit_h_max 7
_diffrn_reflns_limit_h_min -7
_diffrn_reflns_limit_k_max 28
_diffrn_reflns_limit_k_min -28
_diffrn_reflns_limit_l_max 8
_diffrn_reflns_limit_l_min -8
_diffrn_reflns_number 3535
_diffrn_reflns_theta_full 67.46
_diffrn_reflns_theta_max 67.46
_diffrn_reflns_theta_min 3.70
_diffrn_standards_decay_% 3
_diffrn_standards_interval_count 100
_diffrn_standards_number 3
_exptl_absorpt_coefficient_mu 0.557
_exptl_absorpt_correction_type none
_exptl_crystal_colour colourless
_exptl_crystal_density_diffrn 1.103
_exptl_crystal_density_method 'not measured'
_exptl_crystal_description block
_exptl_crystal_F_000 360
_exptl_crystal_size_max 0.80
_exptl_crystal_size_mid 0.50
_exptl_crystal_size_min 0.20
_refine_diff_density_max 0.221
_refine_diff_density_min -0.223
_refine_ls_extinction_coef 0.026(2)
_refine_ls_extinction_expression Fc^*^=kFc[1+0.001xFc^2^\l^3^/sin(2\q)]^-1/4^
_refine_ls_extinction_method 'SHELXL97 (Sheldrick, 2008)'
_refine_ls_goodness_of_fit_ref 1.044
_refine_ls_hydrogen_treatment mixed
_refine_ls_matrix_type full
_refine_ls_number_parameters 119
_refine_ls_number_reflns 1704
_refine_ls_number_restraints 0
_refine_ls_restrained_S_all 1.044
_refine_ls_R_factor_all 0.1266
_refine_ls_R_factor_gt 0.0714
_refine_ls_shift/su_max 0.000
_refine_ls_shift/su_mean 0.000
_refine_ls_structure_factor_coef Fsqd
_refine_ls_weighting_details 'calc w=1/[\s^2^(Fo^2^)+(0.0232P)^2^+0.9564P] where P=(Fo^2^+2Fc^2^)/3'
_refine_ls_weighting_scheme calc
_refine_ls_wR_factor_gt 0.1448
_refine_ls_wR_factor_ref 0.2005
_reflns_number_gt 896
_reflns_number_total 1704
_reflns_threshold_expression I>2sigma(I)
_cod_data_source_file im2389.cif
_cod_data_source_block I
_cod_original_sg_symbol_H-M 'P 21/n'
_cod_database_code 2236362
_cod_database_fobs_code 2236362

loop_
_symmetry_equiv_pos_as_xyz
'x, y, z'
'-x+1/2, y+1/2, -z+1/2'
'-x, -y, -z'
'x-1/2, -y-1/2, z-1/2'

loop_
_atom_site_type_symbol
_atom_site_label
_atom_site_fract_x
_atom_site_fract_y
_atom_site_fract_z
_atom_site_U_iso_or_equiv
_atom_site_adp_type
_atom_site_calc_flag
_atom_site_refinement_flags
_atom_site_occupancy
_atom_site_symmetry_multiplicity
O O1 0.6223(4) 0.02730(9) 0.2754(3) 0.0633(7) Uani d . 1 1
H H1A 0.622(7) -0.0130(18) 0.351(6) 0.111(14) Uiso d . 1 1
N N1 1.3595(5) 0.07300(10) 0.5221(4) 0.0610(8) Uani d . 1 1
H H1B 1.458(6) 0.0688(12) 0.436(5) 0.063(9) Uiso d . 1 1
C C1 0.7636(6) 0.02462(14) 0.1583(5) 0.0639(9) Uani d . 1 1
H H1C 0.7208 0.0555 0.0681 0.077 Uiso calc R 1 1
H H1D 0.7277 -0.0099 0.0849 0.077 Uiso calc R 1 1
C C2 1.0300(5) 0.02701(12) 0.2739(4) 0.0564(8) Uani d . 1 1
H H2A 1.1168 0.0238 0.1868 0.068 Uiso calc R 1 1
H H2B 1.0732 -0.0049 0.3599 0.068 Uiso calc R 1 1
C C3 1.1102(5) 0.08083(12) 0.3929(4) 0.0565(8) Uani d . 1 1
H H3 1.0121 0.0848 0.4727 0.068 Uiso calc R 1 1
C C4 1.4610(8) 0.11951(15) 0.6516(6) 0.0922(14) Uani d . 1 1
H H4A 1.4654 0.1522 0.5782 0.138 Uiso calc R 1 1
H H4B 1.6207 0.1102 0.7351 0.138 Uiso calc R 1 1
H H4C 1.3637 0.1268 0.7270 0.138 Uiso calc R 1 1
C C5 1.0643(6) 0.13176(12) 0.2623(5) 0.0603(9) Uani d . 1 1
C C6 0.8826(7) 0.16881(14) 0.2513(6) 0.0790(11) Uani d . 1 1
H H6 0.7948 0.1640 0.3307 0.095 Uiso calc R 1 1
C C7 0.8291(8) 0.21376(16) 0.1211(7) 0.0936(14) Uani d . 1 1
H H7 0.7072 0.2387 0.1152 0.112 Uiso calc R 1 1
C C8 0.9553(9) 0.22067(16) 0.0047(7) 0.0925(14) Uani d . 1 1
H H8 0.9167 0.2496 -0.0844 0.111 Uiso calc R 1 1
C C9 1.1390(8) 0.18531(15) 0.0176(6) 0.0851(12) Uani d . 1 1
H H9 1.2292 0.1911 -0.0595 0.102 Uiso calc R 1 1
C C10 1.1927(7) 0.14055(14) 0.1451(5) 0.0737(10) Uani d . 1 1
H H10 1.3169 0.1163 0.1511 0.088 Uiso calc R 1 1

loop_
_atom_site_aniso_label
_atom_site_aniso_U_11
_atom_site_aniso_U_22
_atom_site_aniso_U_33
_atom_site_aniso_U_12
_atom_site_aniso_U_13
_atom_site_aniso_U_23
O1 0.0526(13) 0.0690(14) 0.0665(15) 0.0047(10) 0.0194(11) 0.0030(11)
N1 0.0552(15) 0.0620(16) 0.0583(17) -0.0054(12) 0.0114(14) -0.0037(12)
C1 0.0563(18) 0.075(2) 0.0562(19) -0.0061(15) 0.0158(16) -0.0016(15)
C2 0.0557(17) 0.0585(17) 0.0554(18) -0.0043(13) 0.0206(15) -0.0044(13)
C3 0.0547(17) 0.0579(17) 0.0563(19) 0.0004(13) 0.0193(16) -0.0015(13)
C4 0.101(3) 0.071(2) 0.079(3) -0.015(2) 0.001(2) -0.0142(19)
C5 0.0563(18) 0.0562(17) 0.063(2) 0.0016(14) 0.0145(16) 0.0007(14)
C6 0.078(2) 0.066(2) 0.092(3) 0.0102(17) 0.030(2) -0.0017(19)
C7 0.090(3) 0.065(2) 0.109(4) 0.021(2) 0.016(3) 0.005(2)
C8 0.114(3) 0.067(2) 0.082(3) 0.009(2) 0.019(3) 0.011(2)
C9 0.106(3) 0.071(2) 0.084(3) -0.001(2) 0.040(3) 0.0100(19)
C10 0.082(2) 0.068(2) 0.073(2) 0.0038(17) 0.031(2) 0.0077(17)

loop_
_atom_type_symbol
_atom_type_description
_atom_type_scat_dispersion_real
_atom_type_scat_dispersion_imag
_atom_type_scat_source
C C 0.0181 0.0091 'International Tables Vol C Tables 4.2.6.8 and 6.1.1.4'
H H 0.0000 0.0000 'International Tables Vol C Tables 4.2.6.8 and 6.1.1.4'
N N 0.0311 0.0180 'International Tables Vol C Tables 4.2.6.8 and 6.1.1.4'
O O 0.0492 0.0322 'International Tables Vol C Tables 4.2.6.8 and 6.1.1.4'

loop_
_geom_angle_atom_site_label_1
_geom_angle_atom_site_label_2
_geom_angle_atom_site_label_3
_geom_angle
C1 O1 H1A 112(2)
C4 N1 C3 114.9(3)
C4 N1 H1B 107.1(17)
C3 N1 H1B 106.3(18)
O1 C1 C2 112.6(3)
O1 C1 H1C 109.1
C2 C1 H1C 109.1
O1 C1 H1D 109.1
C2 C1 H1D 109.1
H1C C1 H1D 107.8
C1 C2 C3 113.9(3)
C1 C2 H2A 108.8
C3 C2 H2A 108.8
C1 C2 H2B 108.8
C3 C2 H2B 108.8
H2A C2 H2B 107.7
N1 C3 C5 115.4(2)
N1 C3 C2 107.7(2)
C5 C3 C2 110.6(2)
N1 C3 H3 107.6
C5 C3 H3 107.6
C2 C3 H3 107.6
N1 C4 H4A 109.5
N1 C4 H4B 109.5
H4A C4 H4B 109.5
N1 C4 H4C 109.5
H4A C4 H4C 109.5
H4B C4 H4C 109.5
C10 C5 C6 118.2(3)
C10 C5 C3 121.2(3)
C6 C5 C3 120.5(3)
C5 C6 C7 120.6(4)
C5 C6 H6 119.7
C7 C6 H6 119.7
C8 C7 C6 119.8(4)
C8 C7 H7 120.1
C6 C7 H7 120.1
C7 C8 C9 120.2(4)
C7 C8 H8 119.9
C9 C8 H8 119.9
C8 C9 C10 120.5(4)
C8 C9 H9 119.8
C10 C9 H9 119.8
C5 C10 C9 120.7(4)
C5 C10 H10 119.7
C9 C10 H10 119.7

loop_
_geom_bond_atom_site_label_1
_geom_bond_atom_site_label_2
_geom_bond_distance
O1 C1 1.420(4)
O1 H1A 1.12(4)
N1 C4 1.454(4)
N1 C3 1.468(4)
N1 H1B 1.02(4)
C1 C2 1.516(4)
C1 H1C 0.9700
C1 H1D 0.9700
C2 C3 1.538(4)
C2 H2A 0.9700
C2 H2B 0.9700
C3 C5 1.521(4)
C3 H3 0.9800
C4 H4A 0.9600
C4 H4B 0.9600
C4 H4C 0.9600
C5 C10 1.373(5)
C5 C6 1.381(4)
C6 C7 1.406(5)
C6 H6 0.9300
C7 C8 1.351(6)
C7 H7 0.9300
C8 C9 1.362(6)
C8 H8 0.9300
C9 C10 1.390(5)
C9 H9 0.9300
C10 H10 0.9300

loop_
_geom_hbond_atom_site_label_D
_geom_hbond_atom_site_label_H
_geom_hbond_atom_site_label_A
_geom_hbond_site_symmetry_A
_geom_hbond_distance_DH
_geom_hbond_distance_HA
_geom_hbond_distance_DA
_geom_hbond_angle_DHA
N1 H1B O1 1_655 1.02(4) 2.06(3) 3.023(4) 157(2)
O1 H1A N1 3_756 1.12(4) 1.70(4) 2.815(3) 176(3)

loop_
_geom_torsion_atom_site_label_1
_geom_torsion_atom_site_label_2
_geom_torsion_atom_site_label_3
_geom_torsion_atom_site_label_4
_geom_torsion
O1 C1 C2 C3 -60.3(4)
C4 N1 C3 C5 58.3(4)
C4 N1 C3 C2 -177.6(3)
C1 C2 C3 N1 169.9(3)
C1 C2 C3 C5 -63.0(3)
N1 C3 C5 C10 54.1(4)
C2 C3 C5 C10 -68.5(4)
N1 C3 C5 C6 -129.5(3)
C2 C3 C5 C6 107.9(3)
C10 C5 C6 C7 0.9(5)
C3 C5 C6 C7 -175.6(3)
C5 C6 C7 C8 0.4(6)
C6 C7 C8 C9 -2.1(7)
C7 C8 C9 C10 2.5(7)
C6 C5 C10 C9 -0.6(5)
C3 C5 C10 C9 175.9(3)
C8 C9 C10 C5 -1.1(6)

loop_
_cod_related_entry_id
_cod_related_entry_database
_cod_related_entry_code
1 ChemSpider 16137138
